data_7709488
loop_
_publ_author_name
'Gao, Chang'
'Liu, Caiyun'
'Said, Amir'
'Niu, Huihui'
'Wang, Dexin'
'Wang, Guo'
'Tung, Chen-Ho'
'Wang, Yifeng'

_publ_section_title
;
 Syntheses, structures and ligand binding modes of titanium-oxide
 complexes of 2-picolinate
;
_journal_name_full 'Dalton Transactions'
_journal_paper_doi 10.1039/D1DT04170C
_journal_year 2022
_chemical_formula_moiety 'C60 H60 N12 O28 Ti6'
_chemical_formula_sum 'C60 H60 N12 O28 Ti6'
_chemical_formula_weight 1684.60
_space_group_crystal_system tetragonal
_space_group_IT_number 82
_space_group_name_Hall 'I -4'
_space_group_name_H-M_alt 'I -4'
_atom_sites_solution_hydrogens geom
_audit_creation_date 2022-01-11
_audit_creation_method
;
Olex2 1.3
(compiled 2020.02.04 svn.rd84adfe8 for OlexSys, GUI svn.r6032)
;
_audit_update_record
;
2022-01-27 deposited with the CCDC.	2022-01-31 downloaded from the CCDC.
;
_cell_angle_alpha 90
_cell_angle_beta 90
_cell_angle_gamma 90
_cell_formula_units_Z 2
_cell_length_a 15.2721(2)
_cell_length_b 15.2721(2)
_cell_length_c 15.8807(3)
_cell_measurement_reflns_used 3839
_cell_measurement_temperature 172.99(10)
_cell_measurement_theta_max 76.0110
_cell_measurement_theta_min 3.9850
_cell_volume 3703.97(10)
_computing_cell_refinement 'CrysAlisPro 1.171.40.84a (Rigaku OD, 2020)'
_computing_data_collection 'CrysAlisPro 1.171.40.84a (Rigaku OD, 2020)'
_computing_data_reduction 'CrysAlisPro 1.171.40.84a (Rigaku OD, 2020)'
_computing_molecular_graphics 'Olex2 1.3 (Dolomanov et al., 2009)'
_computing_publication_material 'Olex2 1.3 (Dolomanov et al., 2009)'
_computing_structure_refinement 'SHELXL 2014/7 (Sheldrick, 2015)'
_computing_structure_solution 'olex2.solve (Bourhis et al., 2015)'
_diffrn_ambient_temperature 172.99(10)
_diffrn_detector 'Hybrid Pixel Array Detector'
_diffrn_detector_area_resol_mean 10.0000
_diffrn_detector_type HyPix
_diffrn_measured_fraction_theta_full 0.982
_diffrn_measured_fraction_theta_max 0.928
_diffrn_measurement_details
;
List of Runs (angles in degrees, time in seconds):

  # Type    Start    End  Width  t~exp~   \w     \q     \k     \f   Frames
#--------------------------------------------------------------------------
  1  \w    150.00 178.00   1.00    0.35    --  106.49 125.00 -30.00   28
  2  \w     99.00 146.00   1.00    0.35    --  106.49 125.00 -30.00   47
  3  \w     93.00 178.00   1.00    0.35    --  106.49  25.00  91.00   85
  4  \w     37.00  66.00   1.00    0.35    --  106.49 -57.00 120.00   29
  5  \w     34.00  64.00   1.00    0.35    --  106.49 -57.00-150.00   30
  6  \w   -123.00 -36.00   1.00    0.10    --  -48.45 -25.00 -71.00   87
  7  \w    -41.00 -13.00   1.00    0.35    --  -86.25  38.00  90.00   28
  8  \w    -80.00 -13.00   1.00    0.35    --  -86.25  98.00-115.00   67
;
_diffrn_measurement_device 'four-circle diffractometer'
_diffrn_measurement_device_type 'XtaLAB Synergy, Dualflex, HyPix'
_diffrn_measurement_method '\w scans'
_diffrn_orient_matrix_type 'CrysAlisPro convention (1999,Acta A55,543-557)'
_diffrn_orient_matrix_UB_11 -0.0935413000
_diffrn_orient_matrix_UB_12 -0.0182855000
_diffrn_orient_matrix_UB_13 0.0317631000
_diffrn_orient_matrix_UB_21 -0.0172815000
_diffrn_orient_matrix_UB_22 0.0990747000
_diffrn_orient_matrix_UB_23 0.0055542000
_diffrn_orient_matrix_UB_31 -0.0335046000
_diffrn_orient_matrix_UB_32 -0.0001001000
_diffrn_orient_matrix_UB_33 -0.0916438000
_diffrn_radiation_monochromator mirror
_diffrn_radiation_probe x-ray
_diffrn_radiation_type 'Cu K\a'
_diffrn_radiation_wavelength 1.54184
_diffrn_reflns_av_R_equivalents 0.0322
_diffrn_reflns_av_unetI/netI 0.0445
_diffrn_reflns_Laue_measured_fraction_full 0.982
_diffrn_reflns_Laue_measured_fraction_max 0.928
_diffrn_reflns_limit_h_max 19
_diffrn_reflns_limit_h_min -14
_diffrn_reflns_limit_k_max 16
_diffrn_reflns_limit_k_min -19
_diffrn_reflns_limit_l_max 7
_diffrn_reflns_limit_l_min -19
_diffrn_reflns_number 5116
_diffrn_reflns_point_group_measured_fraction_full 0.855
_diffrn_reflns_point_group_measured_fraction_max 0.793
_diffrn_reflns_theta_full 67.684
_diffrn_reflns_theta_max 76.164
_diffrn_reflns_theta_min 4.016
_diffrn_source 'micro-focus sealed X-ray tube'
_diffrn_source_type 'PhotonJet (Cu) X-ray Source'
_exptl_absorpt_coefficient_mu 6.016
_exptl_absorpt_correction_T_max 1.00000
_exptl_absorpt_correction_T_min 0.74029
_exptl_absorpt_correction_type multi-scan
_exptl_absorpt_process_details
;
CrysAlisPro 1.171.40.84a (Rigaku Oxford Diffraction, 2020)
Empirical absorption correction using spherical harmonics,
implemented in SCALE3 ABSPACK scaling algorithm.
;
_exptl_crystal_colour colourless
_exptl_crystal_colour_primary colourless
_exptl_crystal_density_diffrn 1.510
_exptl_crystal_description block
_exptl_crystal_F_000 1720
_exptl_crystal_size_max 0.08
_exptl_crystal_size_mid 0.07
_exptl_crystal_size_min 0.05
_refine_diff_density_max 0.325
_refine_diff_density_min -0.296
_refine_diff_density_rms 0.052
_refine_ls_abs_structure_details
;
 Flack x determined using 1081 quotients [(I+)-(I-)]/[(I+)+(I-)]
 (Parsons, Flack and Wagner, Acta Cryst. B69 (2013) 249-259).
;
_refine_ls_abs_structure_Flack 0.010(6)
_refine_ls_extinction_coef 0.00026(5)
_refine_ls_extinction_expression Fc^*^=kFc[1+0.001xFc^2^\l^3^/sin(2\q)]^-1/4^
_refine_ls_extinction_method 'SHELXL-2014/7 (Sheldrick 2014'
_refine_ls_goodness_of_fit_ref 1.013
_refine_ls_hydrogen_treatment constr
_refine_ls_matrix_type full
_refine_ls_number_parameters 243
_refine_ls_number_reflns 3062
_refine_ls_number_restraints 0
_refine_ls_restrained_S_all 1.013
_refine_ls_R_factor_all 0.0312
_refine_ls_R_factor_gt 0.0301
_refine_ls_shift/su_max 0.001
_refine_ls_shift/su_mean 0.000
_refine_ls_structure_factor_coef Fsqd
_refine_ls_weighting_details 'w=1/[\s^2^(Fo^2^)+(0.0446P)^2^] where P=(Fo^2^+2Fc^2^)/3'
_refine_ls_weighting_scheme calc
_refine_ls_wR_factor_gt 0.0753
_refine_ls_wR_factor_ref 0.0757
_reflns_Friedel_coverage 0.642
_reflns_Friedel_fraction_full 0.718
_reflns_Friedel_fraction_max 0.646
_reflns_number_gt 2921
_reflns_number_total 3062
_reflns_threshold_expression 'I > 2\s(I)'
_cod_data_source_file d1dt04170c2.cif
_cod_data_source_block ti6pa8
_cod_original_cell_volume 3703.97(12)
_cod_database_code 7709488
_shelx_shelxl_version_number 2014/7
_shelx_space_group_comment
;
The symmetry employed for this shelxl refinement is uniquely defined
by the following loop, which should always be used as a source of
symmetry information in preference to the above space-group names.
They are only intended as comments.
;
_shelx_estimated_absorpt_t_max 0.753
_shelx_estimated_absorpt_t_min 0.645
_reflns_odcompleteness_completeness 98.43
_reflns_odcompleteness_iscentric 1
_reflns_odcompleteness_theta 66.97
_olex2_refinement_description
;
1. Fixed Uiso
 At 1.2 times of:
  All C(H) groups
 At 1.5 times of:
  All C(H,H,H) groups
2.a Aromatic/amide H refined with riding coordinates:
 C1(H1), C2(H2), C3(H3), C4(H4), C7(H7), C8(H8), C9(H9), C10(H10), C15(H15)
2.b Idealised Me refined as rotating group:
 C13(H13A,H13B,H13C), C14(H14A,H14B,H14C)
;
_olex2_submission_special_instructions 'No special instructions were received'
_oxdiff_exptl_absorpt_empirical_details
;
Empirical correction (ABSPACK) includes:
- Absorption correction using spherical harmonics
- Frame scaling
;
_oxdiff_exptl_absorpt_empirical_full_max 1.345
_oxdiff_exptl_absorpt_empirical_full_min 0.663

loop_
_space_group_symop_operation_xyz
'x, y, z'
'-x, -y, z'
'y, -x, -z'
'-y, x, -z'
'x+1/2, y+1/2, z+1/2'
'-x+1/2, -y+1/2, z+1/2'
'y+1/2, -x+1/2, -z+1/2'
'-y+1/2, x+1/2, -z+1/2'

loop_
_atom_site_label
_atom_site_type_symbol
_atom_site_fract_x
_atom_site_fract_y
_atom_site_fract_z
_atom_site_U_iso_or_equiv
_atom_site_adp_type
_atom_site_occupancy
_atom_site_site_symmetry_order
_atom_site_calc_flag
_atom_site_refinement_flags_posn
_atom_site_refinement_flags_adp
_atom_site_refinement_flags_occupancy
_atom_site_disorder_assembly
_atom_site_disorder_group
Ti1 Ti 0.5000 0.5000 0.72772(5) 0.02097(19) Uani 1 2 d S T P . .
Ti2 Ti 0.64275(4) 0.48005(4) 0.55357(3) 0.01941(15) Uani 1 1 d . . . . .
O1 O 0.58704(18) 0.47569(18) 0.65681(14) 0.0280(6) Uani 1 1 d . . . . .
O2 O 0.58138(15) 0.40217(15) 0.49286(15) 0.0240(5) Uani 1 1 d . . . . .
O3 O 0.53829(17) 0.61993(16) 0.76049(15) 0.0257(5) Uani 1 1 d . . . . .
O4 O 0.5269(2) 0.7389(2) 0.84190(19) 0.0414(7) Uani 1 1 d . . . . .
O5 O 0.73160(17) 0.38627(17) 0.58756(15) 0.0262(5) Uani 1 1 d . . . . .
O6 O 0.8551(2) 0.3126(2) 0.56127(19) 0.0401(7) Uani 1 1 d . . . . .
O7 O 0.74052(17) 0.56210(19) 0.61522(16) 0.0299(6) Uani 1 1 d . . . . .
N1 N 0.4099(2) 0.5406(2) 0.83581(17) 0.0240(6) Uani 1 1 d . . . . .
N2 N 0.74864(19) 0.4857(2) 0.45640(18) 0.0239(6) Uani 1 1 d . . . . .
N3 N 0.7697(2) 0.6705(2) 0.70816(19) 0.0306(7) Uani 1 1 d . . . . .
C1 C 0.3410(3) 0.4981(3) 0.8682(2) 0.0316(8) Uani 1 1 d . . . . .
H1 H 0.3287 0.4405 0.8488 0.038 Uiso 1 1 calc R U . . .
C2 C 0.2870(3) 0.5344(3) 0.9286(3) 0.0383(10) Uani 1 1 d . . . . .
H2 H 0.2382 0.5028 0.9498 0.046 Uiso 1 1 calc R U . . .
C3 C 0.3056(3) 0.6183(3) 0.9577(3) 0.0398(10) Uani 1 1 d . . . . .
H3 H 0.2702 0.6446 0.9998 0.048 Uiso 1 1 calc R U . . .
C4 C 0.3765(3) 0.6628(3) 0.9244(2) 0.0348(9) Uani 1 1 d . . . . .
H4 H 0.3906 0.7201 0.9432 0.042 Uiso 1 1 calc R U . . .
C5 C 0.4264(3) 0.6222(2) 0.8631(2) 0.0265(7) Uani 1 1 d . . . . .
C6 C 0.5030(3) 0.6663(3) 0.8206(2) 0.0285(8) Uani 1 1 d . . . . .
C7 C 0.7534(3) 0.5408(3) 0.3912(2) 0.0323(9) Uani 1 1 d . . . . .
H7 H 0.7099 0.5848 0.3849 0.039 Uiso 1 1 calc R U . . .
C8 C 0.8204(3) 0.5353(3) 0.3328(3) 0.0422(10) Uani 1 1 d . . . . .
H8 H 0.8226 0.5744 0.2862 0.051 Uiso 1 1 calc R U . . .
C9 C 0.8843(3) 0.4715(3) 0.3435(3) 0.0459(11) Uani 1 1 d . . . . .
H9 H 0.9301 0.4658 0.3034 0.055 Uiso 1 1 calc R U . . .
C10 C 0.8812(3) 0.4169(3) 0.4118(3) 0.0382(9) Uani 1 1 d . . . . .
H10 H 0.9254 0.3741 0.4208 0.046 Uiso 1 1 calc R U . . .
C11 C 0.8120(2) 0.4259(2) 0.4675(2) 0.0255(7) Uani 1 1 d . . . . .
C12 C 0.8003(2) 0.3690(2) 0.5448(2) 0.0258(7) Uani 1 1 d . . . . .
C13 C 0.8579(3) 0.6376(4) 0.7262(3) 0.0457(11) Uani 1 1 d . . . . .
H13A H 0.8557 0.5984 0.7750 0.069 Uiso 1 1 calc R U . . .
H13B H 0.8969 0.6869 0.7384 0.069 Uiso 1 1 calc R U . . .
H13C H 0.8800 0.6054 0.6772 0.069 Uiso 1 1 calc R U . . .
C14 C 0.7392(3) 0.7477(3) 0.7538(3) 0.0405(10) Uani 1 1 d . . . . .
H14A H 0.6783 0.7600 0.7382 0.061 Uiso 1 1 calc R U . . .
H14B H 0.7759 0.7981 0.7392 0.061 Uiso 1 1 calc R U . . .
H14C H 0.7427 0.7368 0.8145 0.061 Uiso 1 1 calc R U . . .
C15 C 0.7185(2) 0.6297(2) 0.6548(2) 0.0267(7) Uani 1 1 d . . . . .
H15 H 0.6615 0.6526 0.6456 0.032 Uiso 1 1 calc R U . . .

loop_
_atom_site_aniso_label
_atom_site_aniso_U_11
_atom_site_aniso_U_22
_atom_site_aniso_U_33
_atom_site_aniso_U_23
_atom_site_aniso_U_13
_atom_site_aniso_U_12
Ti1 0.0210(4) 0.0222(5) 0.0196(4) 0.000 0.000 0.0000(3)
Ti2 0.0166(3) 0.0199(3) 0.0218(3) -0.0004(2) 0.0002(2) 0.0003(2)
O1 0.0271(14) 0.0295(14) 0.0272(12) 0.0014(10) 0.0014(10) 0.0015(11)
O2 0.0225(12) 0.0226(12) 0.0268(11) -0.0013(10) 0.0002(10) -0.0009(9)
O3 0.0258(13) 0.0229(12) 0.0283(11) 0.0005(10) 0.0005(10) -0.0022(9)
O4 0.0504(19) 0.0254(15) 0.0484(16) -0.0059(13) 0.0067(14) -0.0124(13)
O5 0.0213(13) 0.0272(13) 0.0299(12) 0.0038(10) 0.0030(10) 0.0056(10)
O6 0.0389(16) 0.0385(16) 0.0430(15) 0.0043(13) 0.0038(13) 0.0200(12)
O7 0.0229(13) 0.0320(15) 0.0349(13) -0.0070(11) -0.0042(10) -0.0028(11)
N1 0.0248(15) 0.0233(16) 0.0239(13) 0.0000(11) -0.0003(12) -0.0007(12)
N2 0.0205(15) 0.0263(16) 0.0251(14) -0.0005(12) 0.0004(12) -0.0009(11)
N3 0.0268(16) 0.0337(18) 0.0314(15) -0.0023(13) -0.0045(12) -0.0035(14)
C1 0.036(2) 0.0237(19) 0.0357(18) -0.0024(15) 0.0039(17) -0.0054(15)
C2 0.038(2) 0.038(2) 0.039(2) 0.0002(17) 0.0132(17) -0.0021(17)
C3 0.044(2) 0.037(2) 0.038(2) -0.0046(17) 0.0138(19) 0.0041(18)
C4 0.043(2) 0.028(2) 0.034(2) -0.0063(15) 0.0053(16) 0.0026(17)
C5 0.029(2) 0.0236(18) 0.0266(16) -0.0035(14) -0.0007(14) 0.0008(14)
C6 0.030(2) 0.024(2) 0.0315(17) 0.0007(14) -0.0006(15) -0.0018(14)
C7 0.028(2) 0.037(2) 0.0319(18) 0.0088(16) 0.0032(15) 0.0006(16)
C8 0.039(2) 0.043(3) 0.045(2) 0.0102(19) 0.0163(19) -0.002(2)
C9 0.039(3) 0.047(3) 0.052(3) 0.006(2) 0.026(2) 0.003(2)
C10 0.031(2) 0.032(2) 0.052(2) 0.0038(18) 0.0144(18) 0.0067(17)
C11 0.0196(17) 0.0256(18) 0.0314(17) -0.0025(13) 0.0026(13) 0.0010(13)
C12 0.0256(18) 0.0208(17) 0.0309(18) -0.0036(14) -0.0022(14) 0.0046(13)
C13 0.031(2) 0.057(3) 0.049(2) -0.010(2) -0.009(2) -0.003(2)
C14 0.044(3) 0.034(2) 0.043(2) -0.0110(17) -0.0057(18) -0.0074(18)
C15 0.0231(18) 0.0267(18) 0.0303(17) 0.0009(15) -0.0010(14) -0.0025(15)

loop_
_atom_type_symbol
_atom_type_description
_atom_type_scat_dispersion_real
_atom_type_scat_dispersion_imag
_atom_type_scat_source
C C 0.0181 0.0091 'International Tables Vol C Tables 4.2.6.8 and 6.1.1.4'
H H 0.0000 0.0000 'International Tables Vol C Tables 4.2.6.8 and 6.1.1.4'
N N 0.0311 0.0180 'International Tables Vol C Tables 4.2.6.8 and 6.1.1.4'
O O 0.0492 0.0322 'International Tables Vol C Tables 4.2.6.8 and 6.1.1.4'
Ti Ti 0.2191 1.8069 'International Tables Vol C Tables 4.2.6.8 and 6.1.1.4'

loop_
_geom_angle_atom_site_label_1
_geom_angle_atom_site_label_2
_geom_angle_atom_site_label_3
_geom_angle
_geom_angle_site_symmetry_1
_geom_angle_site_symmetry_3
_geom_angle_publ_flag
O1 Ti1 O1 101.57(16) 2_665 . ?
O1 Ti1 O3 101.11(12) . 2_665 ?
O1 Ti1 O3 97.92(12) . . ?
O1 Ti1 O3 97.92(12) 2_665 2_665 ?
O1 Ti1 O3 101.11(12) 2_665 . ?
O1 Ti1 N1 168.68(12) 2_665 2_665 ?
O1 Ti1 N1 168.68(12) . . ?
O1 Ti1 N1 88.23(11) 2_665 . ?
O1 Ti1 N1 88.23(11) . 2_665 ?
O3 Ti1 O3 149.71(15) 2_665 . ?
O3 Ti1 N1 74.39(11) . . ?
O3 Ti1 N1 82.91(11) . 2_665 ?
O3 Ti1 N1 74.39(11) 2_665 2_665 ?
O3 Ti1 N1 82.91(11) 2_665 . ?
N1 Ti1 N1 82.64(15) 2_665 . ?
O1 Ti2 O5 92.64(11) . . ?
O1 Ti2 O7 86.43(12) . . ?
O1 Ti2 N2 161.10(12) . . ?
O2 Ti2 O1 102.32(12) 4_656 . ?
O2 Ti2 O1 102.25(12) . . ?
O2 Ti2 O2 98.44(13) . 4_656 ?
O2 Ti2 O5 159.84(11) 4_656 . ?
O2 Ti2 O5 91.38(11) . . ?
O2 Ti2 O7 87.25(11) 4_656 . ?
O2 Ti2 O7 168.25(11) . . ?
O2 Ti2 N2 87.77(11) 4_656 . ?
O2 Ti2 N2 91.85(11) . . ?
O5 Ti2 O7 80.20(11) . . ?
O5 Ti2 N2 74.29(11) . . ?
O7 Ti2 N2 78.04(11) . . ?
Ti1 O1 Ti2 153.74(16) . . ?
Ti2 O2 Ti2 153.93(15) . 3_566 ?
C6 O3 Ti1 124.7(2) . . ?
C12 O5 Ti2 123.3(2) . . ?
C15 O7 Ti2 120.9(2) . . ?
C1 N1 Ti1 129.0(2) . . ?
C1 N1 C5 118.2(3) . . ?
C5 N1 Ti1 112.4(2) . . ?
C7 N2 Ti2 126.7(3) . . ?
C7 N2 C11 119.4(3) . . ?
C11 N2 Ti2 113.9(2) . . ?
C14 N3 C13 118.3(3) . . ?
C15 N3 C13 120.8(3) . . ?
C15 N3 C14 120.9(4) . . ?
N1 C1 H1 118.6 . . ?
N1 C1 C2 122.7(4) . . ?
C2 C1 H1 118.6 . . ?
C1 C2 H2 120.7 . . ?
C1 C2 C3 118.6(4) . . ?
C3 C2 H2 120.7 . . ?
C2 C3 H3 120.5 . . ?
C4 C3 C2 119.0(4) . . ?
C4 C3 H3 120.5 . . ?
C3 C4 H4 120.6 . . ?
C5 C4 C3 118.7(4) . . ?
C5 C4 H4 120.6 . . ?
N1 C5 C4 122.7(4) . . ?
N1 C5 C6 114.5(3) . . ?
C4 C5 C6 122.9(4) . . ?
O3 C6 C5 113.9(3) . . ?
O4 C6 O3 125.1(4) . . ?
O4 C6 C5 121.0(3) . . ?
N2 C7 H7 119.3 . . ?
N2 C7 C8 121.4(4) . . ?
C8 C7 H7 119.3 . . ?
C7 C8 H8 120.7 . . ?
C7 C8 C9 118.6(4) . . ?
C9 C8 H8 120.7 . . ?
C8 C9 H9 120.0 . . ?
C10 C9 C8 120.0(4) . . ?
C10 C9 H9 120.0 . . ?
C9 C10 H10 120.9 . . ?
C9 C10 C11 118.2(4) . . ?
C11 C10 H10 120.9 . . ?
N2 C11 C10 122.3(4) . . ?
N2 C11 C12 114.3(3) . . ?
C10 C11 C12 123.4(3) . . ?
O5 C12 C11 114.2(3) . . ?
O6 C12 O5 126.3(4) . . ?
O6 C12 C11 119.6(3) . . ?
N3 C13 H13A 109.5 . . ?
N3 C13 H13B 109.5 . . ?
N3 C13 H13C 109.5 . . ?
H13A C13 H13B 109.5 . . ?
H13A C13 H13C 109.5 . . ?
H13B C13 H13C 109.5 . . ?
N3 C14 H14A 109.5 . . ?
N3 C14 H14B 109.5 . . ?
N3 C14 H14C 109.5 . . ?
H14A C14 H14B 109.5 . . ?
H14A C14 H14C 109.5 . . ?
H14B C14 H14C 109.5 . . ?
O7 C15 N3 123.7(4) . . ?
O7 C15 H15 118.1 . . ?
N3 C15 H15 118.1 . . ?

loop_
_geom_bond_atom_site_label_1
_geom_bond_atom_site_label_2
_geom_bond_distance
_geom_bond_site_symmetry_2
_geom_bond_publ_flag
Ti1 O1 1.781(3) 2_665 ?
Ti1 O1 1.781(3) . ?
Ti1 O3 1.992(3) . ?
Ti1 O3 1.992(3) 2_665 ?
Ti1 N1 2.286(3) . ?
Ti1 N1 2.286(3) 2_665 ?
Ti2 O1 1.848(2) . ?
Ti2 O2 1.795(2) . ?
Ti2 O2 1.846(2) 4_656 ?
Ti2 O5 2.045(3) . ?
Ti2 O7 2.181(3) . ?
Ti2 N2 2.237(3) . ?
O2 Ti2 1.846(2) 3_566 ?
O3 C6 1.305(5) . ?
O4 C6 1.215(5) . ?
O5 C12 1.277(5) . ?
O6 C12 1.230(5) . ?
O7 C15 1.254(5) . ?
N1 C1 1.340(5) . ?
N1 C5 1.343(5) . ?
N2 C7 1.337(5) . ?
N2 C11 1.341(5) . ?
N3 C13 1.466(6) . ?
N3 C14 1.460(6) . ?
N3 C15 1.311(5) . ?
C1 H1 0.9500 . ?
C1 C2 1.381(6) . ?
C2 H2 0.9500 . ?
C2 C3 1.391(7) . ?
C3 H3 0.9500 . ?
C3 C4 1.383(6) . ?
C4 H4 0.9500 . ?
C4 C5 1.382(5) . ?
C5 C6 1.509(5) . ?
C7 H7 0.9500 . ?
C7 C8 1.384(6) . ?
C8 H8 0.9500 . ?
C8 C9 1.390(7) . ?
C9 H9 0.9500 . ?
C9 C10 1.369(7) . ?
C10 H10 0.9500 . ?
C10 C11 1.385(5) . ?
C11 C12 1.516(5) . ?
C13 H13A 0.9800 . ?
C13 H13B 0.9800 . ?
C13 H13C 0.9800 . ?
C14 H14A 0.9800 . ?
C14 H14B 0.9800 . ?
C14 H14C 0.9800 . ?
C15 H15 0.9500 . ?

loop_
_geom_torsion_atom_site_label_1
_geom_torsion_atom_site_label_2
_geom_torsion_atom_site_label_3
_geom_torsion_atom_site_label_4
_geom_torsion
_geom_torsion_site_symmetry_1
_geom_torsion_site_symmetry_2
_geom_torsion_site_symmetry_3
_geom_torsion_site_symmetry_4
_geom_torsion_publ_flag
Ti1 O3 C6 O4 178.8(3) . . . . ?
Ti1 O3 C6 C5 -2.1(4) . . . . ?
Ti1 N1 C1 C2 -173.6(3) . . . . ?
Ti1 N1 C5 C4 175.8(3) . . . . ?
Ti1 N1 C5 C6 -3.4(4) . . . . ?
Ti2 O5 C12 O6 -178.7(3) . . . . ?
Ti2 O5 C12 C11 1.6(4) . . . . ?
Ti2 O7 C15 N3 164.2(3) . . . . ?
Ti2 N2 C7 C8 -176.9(3) . . . . ?
Ti2 N2 C11 C10 177.4(3) . . . . ?
Ti2 N2 C11 C12 -1.8(4) . . . . ?
O1 Ti1 O1 Ti2 21.0(3) 2_665 . . . ?
O1 Ti2 O2 Ti2 56.7(4) . . . 3_566 ?
O2 Ti2 O1 Ti1 25.3(4) 4_656 . . . ?
O2 Ti2 O1 Ti1 -76.3(4) . . . . ?
O2 Ti2 O2 Ti2 -47.9(3) 4_656 . . 3_566 ?
O3 Ti1 O1 Ti2 -82.1(4) . . . . ?
O3 Ti1 O1 Ti2 121.6(4) 2_665 . . . ?
O5 Ti2 O1 Ti1 -168.3(4) . . . . ?
O5 Ti2 O2 Ti2 149.7(3) . . . 3_566 ?
O7 Ti2 O1 Ti1 111.7(4) . . . . ?
O7 Ti2 O2 Ti2 -166.3(4) . . . 3_566 ?
N1 Ti1 O1 Ti2 -164.7(4) 2_665 . . . ?
N1 Ti1 O1 Ti2 -128.5(5) . . . . ?
N1 C1 C2 C3 -0.8(7) . . . . ?
N1 C5 C6 O3 3.7(5) . . . . ?
N1 C5 C6 O4 -177.1(4) . . . . ?
N2 Ti2 O1 Ti1 146.3(3) . . . . ?
N2 Ti2 O2 Ti2 -135.9(3) . . . 3_566 ?
N2 C7 C8 C9 -0.9(7) . . . . ?
N2 C11 C12 O5 0.3(5) . . . . ?
N2 C11 C12 O6 -179.4(4) . . . . ?
C1 N1 C5 C4 1.6(5) . . . . ?
C1 N1 C5 C6 -177.6(3) . . . . ?
C1 C2 C3 C4 0.9(7) . . . . ?
C2 C3 C4 C5 0.1(6) . . . . ?
C3 C4 C5 N1 -1.4(6) . . . . ?
C3 C4 C5 C6 177.8(4) . . . . ?
C4 C5 C6 O3 -175.5(4) . . . . ?
C4 C5 C6 O4 3.7(6) . . . . ?
C5 N1 C1 C2 -0.5(6) . . . . ?
C7 N2 C11 C10 -2.4(6) . . . . ?
C7 N2 C11 C12 178.4(3) . . . . ?
C7 C8 C9 C10 -1.4(8) . . . . ?
C8 C9 C10 C11 1.8(7) . . . . ?
C9 C10 C11 N2 0.1(7) . . . . ?
C9 C10 C11 C12 179.2(4) . . . . ?
C10 C11 C12 O5 -178.8(4) . . . . ?
C10 C11 C12 O6 1.4(6) . . . . ?
C11 N2 C7 C8 2.8(6) . . . . ?
C13 N3 C15 O7 -1.1(6) . . . . ?
C14 N3 C15 O7 -178.5(4) . . . . ?
